data_4115426
loop_
_publ_author_name
'Tadashi Yamaguchi'
'Fumie Yamazaki'
'Tasuku Ito'

_publ_contact_author_address
;
Department of Chemistry, Graduate School of Science,
Tohoku University,Sendai  980-8578, JAPAN
;
_publ_contact_author_email ' yamaguchi@agnus.chem.tohoku.ac.jp '
_publ_contact_author_fax ' +81 22 217 6548 '
_publ_contact_author_name ' Tadashi YAMAGUCHI '
_publ_contact_author_phone ' +81 22 217 6547 '
_publ_section_title
;
 A Helical Metal-Metal Bonded Chain via the Pt\\rightarrowAg Dative Bond
;
_journal_name_full 'Journal of the American Chemical Society'
_journal_page_first 743
_journal_page_last 744
_journal_paper_doi 10.1021/ja002906a
_journal_volume 123
_journal_year 2001
_chemical_formula_sum 'C63 H54 Ag2 Cl2 N6 O11 Pt3 S6'
_chemical_formula_weight 2135.39
_space_group_IT_number 14
_symmetry_cell_setting monoclinic
_symmetry_space_group_name_Hall '-P 2yn'
_symmetry_space_group_name_H-M 'P 1 21/n 1'
_atom_sites_solution_hydrogens geom
_atom_sites_solution_primary direct
_atom_sites_solution_secondary difmap
_audit_creation_method SHELXL-97
_cell_angle_alpha 90.00
_cell_angle_beta 90.625(1)
_cell_angle_gamma 90.00
_cell_formula_units_Z 4
_cell_length_a 16.7243(9)
_cell_length_b 23.9731(12)
_cell_length_c 16.9345(9)
_cell_measurement_temperature 213(2)
_cell_volume 6789.2(6)
_computing_cell_refinement 'Bruker SMART'
_computing_data_collection 'Bruker SMART'
_computing_data_reduction 'Bruker SHELXTL'
_computing_molecular_graphics ORTEP
_computing_publication_material 'Bruker SHELXTL'
_computing_structure_refinement 'SHELXL-97 (Sheldrick, 1997)'
_computing_structure_solution 'DIRDIF PATTY'
_diffrn_ambient_temperature 213(2)
_diffrn_measured_fraction_theta_full 0.977
_diffrn_measured_fraction_theta_max 0.977
_diffrn_measurement_device_type 'CCD area detector'
_diffrn_measurement_method 'phi and omega scans'
_diffrn_radiation_monochromator graphite
_diffrn_radiation_source 'fine-focus sealed tube'
_diffrn_radiation_type MoK\a
_diffrn_radiation_wavelength 0.71069
_diffrn_reflns_av_R_equivalents 0.0515
_diffrn_reflns_av_sigmaI/netI 0.0731
_diffrn_reflns_limit_h_max 21
_diffrn_reflns_limit_h_min -21
_diffrn_reflns_limit_k_max 31
_diffrn_reflns_limit_k_min -30
_diffrn_reflns_limit_l_max 22
_diffrn_reflns_limit_l_min -18
_diffrn_reflns_number 43542
_diffrn_reflns_theta_full 27.56
_diffrn_reflns_theta_max 27.56
_diffrn_reflns_theta_min 1.47
_exptl_absorpt_coefficient_mu 7.052
_exptl_absorpt_correction_T_max 0.475379
_exptl_absorpt_correction_T_min 0.273797
_exptl_absorpt_correction_type empirical
_exptl_absorpt_process_details '(SADABS; Sheldrick, 1996)'
_exptl_crystal_colour red
_exptl_crystal_density_diffrn 2.089
_exptl_crystal_description plate
_exptl_crystal_F_000 4080
_exptl_crystal_size_max 0.33
_exptl_crystal_size_mid 0.14
_exptl_crystal_size_min 0.07
_refine_diff_density_max 0.768
_refine_diff_density_min -1.130
_refine_diff_density_rms 0.135
_refine_ls_extinction_method none
_refine_ls_goodness_of_fit_ref 0.630
_refine_ls_hydrogen_treatment mixed
_refine_ls_matrix_type full
_refine_ls_number_parameters 838
_refine_ls_number_reflns 15336
_refine_ls_number_restraints 0
_refine_ls_restrained_S_all 0.630
_refine_ls_R_factor_all 0.0734
_refine_ls_R_factor_gt 0.0330
_refine_ls_shift/su_max 0.053
_refine_ls_shift/su_mean 0.002
_refine_ls_structure_factor_coef Fsqd
_refine_ls_weighting_details 'calc w=1/[\s^2^(Fo^2^)+(0.1000P)^2^+0.0000P] where P=(Fo^2^+2Fc^2^)/3'
_refine_ls_weighting_scheme calc
_refine_ls_wR_factor_gt 0.0833
_refine_ls_wR_factor_ref 0.1097
_reflns_number_gt 9604
_reflns_number_total 15336
_reflns_threshold_expression >2sigma(I)
_cod_data_source_file ja002906a_2.cif
_cod_data_source_block PtthAgClO4
_cod_database_code 4115426

loop_
_symmetry_equiv_pos_as_xyz
'x, y, z'
'-x+1/2, y+1/2, -z+1/2'
'-x, -y, -z'
'x-1/2, -y-1/2, z-1/2'

loop_
_atom_site_label
_atom_site_type_symbol
_atom_site_fract_x
_atom_site_fract_y
_atom_site_fract_z
_atom_site_U_iso_or_equiv
_atom_site_adp_type
_atom_site_occupancy
_atom_site_symmetry_multiplicity
_atom_site_calc_flag
Pt1 Pt 0.665628(17) 0.213324(11) 0.222789(16) 0.03860(8) Uani 1 1 d
Pt2 Pt 0.755475(16) 0.012890(11) 0.238708(16) 0.03580(8) Uani 1 1 d
Pt3 Pt 0.737134(17) -0.185497(11) 0.364162(16) 0.03813(8) Uani 1 1 d
Ag1 Ag 0.65170(4) 0.10296(2) 0.24129(4) 0.05541(16) Uani 1 1 d
Ag2 Ag 0.72577(4) -0.07187(2) 0.34904(4) 0.05218(16) Uani 1 1 d
Cl1 Cl 0.26288(16) -0.07297(14) 0.25852(16) 0.0796(7) Uani 1 1 d
Cl2 Cl -0.00779(15) -0.12667(14) 0.01094(15) 0.0789(8) Uani 1 1 d
S1 S 0.91266(13) 0.16522(10) 0.29484(14) 0.0595(6) Uani 1 1 d
S2 S 0.51606(17) 0.17674(13) 0.01009(15) 0.0819(8) Uani 1 1 d
S3 S 0.85152(15) 0.06219(11) 0.47365(14) 0.0689(7) Uani 1 1 d
S4 S 0.51596(13) -0.03290(11) 0.14453(15) 0.0654(6) Uani 1 1 d
S5 S 0.94611(17) -0.15079(12) 0.52113(16) 0.0800(8) Uani 1 1 d
S6 S 0.67958(14) -0.14417(9) 0.11423(12) 0.0566(5) Uani 1 1 d
O1 O 0.5362(6) 0.1246(4) 0.3318(6) 0.120(3) Uani 1 1 d
O2 O 0.6341(5) -0.0604(3) 0.4613(4) 0.086(2) Uani 1 1 d
O3 O 0.2150(8) 0.2081(6) 0.1879(7) 0.165(5) Uani 1 1 d
O4 O 0.2742(10) -0.0150(5) 0.2559(8) 0.189(6) Uani 1 1 d
O5 O 0.1996(6) -0.0876(5) 0.2090(6) 0.146(4) Uani 1 1 d
O6 O 0.3297(6) -0.0910(6) 0.2209(9) 0.198(6) Uani 1 1 d
O7 O 0.2529(13) -0.0890(8) 0.3283(6) 0.312(13) Uani 1 1 d
O8 O 0.0640(6) -0.1067(5) -0.0085(8) 0.186(6) Uani 1 1 d
O9 O -0.0285(8) -0.1170(6) 0.0842(6) 0.194(6) Uani 1 1 d
O10 O -0.0645(11) -0.1017(11) -0.0272(12) 0.367(15) Uani 1 1 d
O11 O -0.0086(10) -0.1819(7) -0.0004(13) 0.292(13) Uani 1 1 d
N1 N 0.6978(4) 0.2259(2) 0.3452(3) 0.0417(14) Uani 1 1 d
N2 N 0.5520(4) 0.2548(3) 0.2154(4) 0.0488(15) Uani 1 1 d
N3 N 0.8820(3) 0.0066(2) 0.2546(4) 0.0439(15) Uani 1 1 d
N4 N 0.7434(4) 0.0112(2) 0.1127(3) 0.0426(14) Uani 1 1 d
N5 N 0.7388(4) -0.2270(3) 0.4762(3) 0.0455(15) Uani 1 1 d
N6 N 0.6148(4) -0.1980(3) 0.3265(4) 0.0471(15) Uani 1 1 d
C1 C 0.7754(5) 0.1793(3) 0.2251(4) 0.0438(17) Uani 1 1 d
C2 C 0.8281(5) 0.1557(3) 0.1694(5) 0.0499(19) Uani 1 1 d
H1 H 0.8118 0.1468 0.1156 0.050 Uiso 1 1 d
C3 C 0.9027(5) 0.1463(4) 0.1985(5) 0.059(2) Uani 1 1 d
H2 H 0.9454 0.1289 0.1681 0.059 Uiso 1 1 d
C4 C 0.8142(4) 0.1865(3) 0.2964(4) 0.0448(17) Uani 1 1 d
C5 C 0.7736(4) 0.2080(3) 0.3637(4) 0.0436(17) Uani 1 1 d
C6 C 0.8005(5) 0.2096(4) 0.4410(5) 0.057(2) Uani 1 1 d
H3 H 0.8553 0.1978 0.4528 0.057 Uiso 1 1 d
C7 C 0.7512(6) 0.2275(4) 0.4997(5) 0.065(2) Uani 1 1 d
H4 H 0.7692 0.2282 0.5545 0.065 Uiso 1 1 d
C8 C 0.6757(6) 0.2440(4) 0.4812(5) 0.067(3) Uani 1 1 d
H5 H 0.6408 0.2579 0.5225 0.067 Uiso 1 1 d
C9 C 0.6509(5) 0.2426(4) 0.4042(5) 0.054(2) Uani 1 1 d
H6 H 0.5967 0.2538 0.3911 0.054 Uiso 1 1 d
C10 C 0.6278(5) 0.1859(3) 0.1170(4) 0.0451(18) Uani 1 1 d
C11 C 0.6560(5) 0.1488(3) 0.0571(5) 0.054(2) Uani 1 1 d
H7 H 0.7074 0.1310 0.0597 0.054 Uiso 1 1 d
C12 C 0.6026(6) 0.1407(4) -0.0030(5) 0.067(3) Uani 1 1 d
H8 H 0.6128 0.1172 -0.0476 0.067 Uiso 1 1 d
C13 C 0.5518(5) 0.2034(4) 0.0980(5) 0.055(2) Uani 1 1 d
C14 C 0.5099(5) 0.2415(4) 0.1481(5) 0.055(2) Uani 1 1 d
C15 C 0.4359(6) 0.2640(5) 0.1325(6) 0.081(3) Uani 1 1 d
H9 H 0.4060 0.2533 0.0855 0.081 Uiso 1 1 d
C16 C 0.4027(6) 0.3014(5) 0.1859(8) 0.093(4) Uani 1 1 d
H10 H 0.3497 0.3166 0.1776 0.093 Uiso 1 1 d
C17 C 0.4477(5) 0.3173(4) 0.2513(5) 0.065(2) Uani 1 1 d
H11 H 0.4269 0.3452 0.2878 0.065 Uiso 1 1 d
C18 C 0.5206(5) 0.2932(4) 0.2629(5) 0.052(2) Uani 1 1 d
H12 H 0.5523 0.3044 0.3086 0.052 Uiso 1 1 d
C19 C 0.7651(4) 0.0312(3) 0.3540(4) 0.0407(16) Uani 1 1 d
C20 C 0.7117(5) 0.0540(3) 0.4118(4) 0.0481(18) Uani 1 1 d
H13 H 0.6543 0.0557 0.4040 0.048 Uiso 1 1 d
C21 C 0.7508(5) 0.0715(4) 0.4782(4) 0.057(2) Uani 1 1 d
H14 H 0.7234 0.0873 0.5232 0.057 Uiso 1 1 d
C22 C 0.8430(5) 0.0347(3) 0.3805(4) 0.0473(18) Uani 1 1 d
C23 C 0.9074(4) 0.0192(3) 0.3284(5) 0.0481(19) Uani 1 1 d
C24 C 0.9882(5) 0.0170(4) 0.3481(6) 0.069(3) Uani 1 1 d
H15 H 1.0052 0.0288 0.4017 0.069 Uiso 1 1 d
C25 C 1.0423(5) -0.0023(5) 0.2938(8) 0.085(3) Uani 1 1 d
H16 H 1.0987 -0.0032 0.3067 0.085 Uiso 1 1 d
C26 C 1.0142(5) -0.0175(4) 0.2205(7) 0.072(3) Uani 1 1 d
H17 H 1.0504 -0.0325 0.1813 0.072 Uiso 1 1 d
C27 C 0.9343(5) -0.0130(4) 0.2019(5) 0.058(2) Uani 1 1 d
H18 H 0.9148 -0.0247 0.1504 0.058 Uiso 1 1 d
C28 C 0.6368(4) 0.0022(3) 0.2277(4) 0.0390(16) Uani 1 1 d
C29 C 0.5732(4) -0.0123(3) 0.2820(4) 0.0443(17) Uani 1 1 d
H19 H 0.5787 -0.0086 0.3386 0.044 Uiso 1 1 d
C30 C 0.5062(5) -0.0312(4) 0.2455(5) 0.058(2) Uani 1 1 d
H20 H 0.4588 -0.0422 0.2730 0.058 Uiso 1 1 d
C31 C 0.6121(5) -0.0080(3) 0.1516(4) 0.0443(17) Uani 1 1 d
C32 C 0.6680(5) -0.0007(3) 0.0876(5) 0.0495(19) Uani 1 1 d
C33 C 0.6497(6) -0.0035(4) 0.0075(5) 0.061(2) Uani 1 1 d
H21 H 0.5956 -0.0139 -0.0097 0.061 Uiso 1 1 d
C34 C 0.7078(8) 0.0088(4) -0.0461(5) 0.076(3) Uani 1 1 d
H22 H 0.6960 0.0068 -0.1018 0.076 Uiso 1 1 d
C35 C 0.7830(7) 0.0240(4) -0.0206(5) 0.073(3) Uani 1 1 d
H23 H 0.8230 0.0337 -0.0588 0.073 Uiso 1 1 d
C36 C 0.7990(5) 0.0243(3) 0.0601(5) 0.057(2) Uani 1 1 d
H24 H 0.8526 0.0345 0.0796 0.057 Uiso 1 1 d
C37 C 0.8429(5) -0.1593(3) 0.4063(4) 0.0445(18) Uani 1 1 d
C38 C 0.9044(5) -0.1222(3) 0.3810(5) 0.054(2) Uani 1 1 d
H25 H 0.9053 -0.1043 0.3291 0.054 Uiso 1 1 d
C39 C 0.9610(6) -0.1142(4) 0.4366(6) 0.075(3) Uani 1 1 d
H26 H 1.0078 -0.0911 0.4292 0.075 Uiso 1 1 d
C40 C 0.8587(5) -0.1773(3) 0.4820(5) 0.054(2) Uani 1 1 d
C41 C 0.8038(5) -0.2147(3) 0.5206(5) 0.052(2) Uani 1 1 d
C42 C 0.8154(7) -0.2382(4) 0.5962(6) 0.080(3) Uani 1 1 d
H27 H 0.8622 -0.2278 0.6274 0.080 Uiso 1 1 d
C43 C 0.7623(7) -0.2757(5) 0.6240(5) 0.080(3) Uani 1 1 d
H28 H 0.7681 -0.2894 0.6776 0.080 Uiso 1 1 d
C44 C 0.6966(7) -0.2914(4) 0.5753(6) 0.078(3) Uani 1 1 d
H29 H 0.6601 -0.3206 0.5915 0.078 Uiso 1 1 d
C45 C 0.6891(5) -0.2661(4) 0.5032(5) 0.057(2) Uani 1 1 d
H30 H 0.6441 -0.2768 0.4695 0.057 Uiso 1 1 d
C46 C 0.7411(4) -0.1534(3) 0.2546(4) 0.0398(16) Uani 1 1 d
C47 C 0.8022(4) -0.1333(3) 0.2036(4) 0.0415(17) Uani 1 1 d
H31 H 0.8563 -0.1252 0.2216 0.042 Uiso 1 1 d
C48 C 0.7778(5) -0.1269(4) 0.1276(5) 0.056(2) Uani 1 1 d
H32 H 0.8116 -0.1134 0.0851 0.056 Uiso 1 1 d
C49 C 0.6708(5) -0.1608(3) 0.2126(4) 0.0435(17) Uani 1 1 d
C50 C 0.6009(5) -0.1809(3) 0.2504(5) 0.0445(17) Uani 1 1 d
C51 C 0.5239(5) -0.1823(4) 0.2184(5) 0.063(2) Uani 1 1 d
H33 H 0.5155 -0.1719 0.1636 0.063 Uiso 1 1 d
C52 C 0.4610(6) -0.1979(5) 0.2629(7) 0.083(3) Uani 1 1 d
H34 H 0.4077 -0.1987 0.2404 0.083 Uiso 1 1 d
C53 C 0.4743(6) -0.2133(6) 0.3405(7) 0.101(4) Uani 1 1 d
H35 H 0.4295 -0.2240 0.3743 0.101 Uiso 1 1 d
C54 C 0.5524(5) -0.2116(5) 0.3700(5) 0.074(3) Uani 1 1 d
H36 H 0.5614 -0.2186 0.4260 0.074 Uiso 1 1 d
C55 C 0.6541(7) -0.0486(4) 0.5279(6) 0.072(3) Uani 1 1 d
C56 C 0.5994(9) -0.0187(6) 0.5817(7) 0.115(5) Uani 1 1 d
H37 H 0.6221 -0.0126 0.6329 0.115 Uiso 1 1 d
H38 H 0.5828 0.0158 0.5599 0.115 Uiso 1 1 d
H39 H 0.5513 -0.0413 0.5892 0.115 Uiso 1 1 d
C57 C 0.7329(8) -0.0626(5) 0.5592(7) 0.101(4) Uani 1 1 d
H40 H 0.7443 -0.1014 0.5576 0.101 Uiso 1 1 d
H41 H 0.7753 -0.0441 0.5284 0.101 Uiso 1 1 d
H42 H 0.7416 -0.0499 0.6130 0.101 Uiso 1 1 d
C58 C 0.4709(12) 0.1366(7) 0.3104(19) 0.194(14) Uani 1 1 d
C59 C 0.4217(15) 0.1747(9) 0.362(2) 0.36(2) Uani 1 1 d
H43 H 0.4477 0.2098 0.3626 0.357 Uiso 1 1 d
H44 H 0.3691 0.1817 0.3339 0.357 Uiso 1 1 d
H45 H 0.4136 0.1591 0.4081 0.357 Uiso 1 1 d
C60 C 0.4372(14) 0.1189(12) 0.234(2) 0.27(2) Uani 1 1 d
H46 H 0.3837 0.1285 0.2183 0.266 Uiso 1 1 d
H47 H 0.4704 0.1280 0.1866 0.266 Uiso 1 1 d
H48 H 0.4363 0.0756 0.2280 0.266 Uiso 1 1 d
C61 C 0.2034(10) 0.1585(7) 0.1784(9) 0.110(5) Uani 1 1 d
C62 C 0.1448(15) 0.1323(11) 0.2266(12) 0.236(13) Uani 1 1 d
H49 H 0.0898 0.1487 0.2183 0.236 Uiso 1 1 d
H50 H 0.1337 0.0918 0.2174 0.236 Uiso 1 1 d
H51 H 0.1533 0.1351 0.2829 0.236 Uiso 1 1 d
C63 C 0.2437(11) 0.1306(9) 0.1170(11) 0.172(8) Uani 1 1 d
H52 H 0.2319 0.0906 0.1105 0.172 Uiso 1 1 d
H53 H 0.2315 0.1469 0.0655 0.172 Uiso 1 1 d
H54 H 0.3016 0.1325 0.1227 0.172 Uiso 1 1 d

loop_
_atom_site_aniso_label
_atom_site_aniso_U_11
_atom_site_aniso_U_22
_atom_site_aniso_U_33
_atom_site_aniso_U_23
_atom_site_aniso_U_13
_atom_site_aniso_U_12
Pt1 0.04257(16) 0.03447(15) 0.03861(16) 0.00263(11) -0.00558(11) -0.00130(12)
Pt2 0.03383(14) 0.03610(15) 0.03753(15) 0.00030(11) 0.00272(11) -0.00153(11)
Pt3 0.04195(16) 0.03602(15) 0.03632(15) 0.00071(11) -0.00446(11) 0.00022(12)
Ag1 0.0627(4) 0.0337(3) 0.0700(4) 0.0033(3) 0.0105(3) 0.0031(3)
Ag2 0.0719(4) 0.0346(3) 0.0504(4) 0.0009(2) 0.0142(3) 0.0012(3)
Cl1 0.0658(16) 0.099(2) 0.0738(17) -0.0118(15) -0.0020(13) -0.0111(14)
Cl2 0.0573(14) 0.120(2) 0.0591(15) -0.0103(14) 0.0154(11) -0.0139(15)
S1 0.0472(12) 0.0623(14) 0.0687(15) 0.0036(11) -0.0110(10) 0.0041(10)
S2 0.0861(19) 0.095(2) 0.0637(16) -0.0136(14) -0.0344(14) 0.0005(15)
S3 0.0690(15) 0.0795(17) 0.0577(14) -0.0117(12) -0.0183(11) -0.0129(13)
S4 0.0464(12) 0.0791(16) 0.0704(15) -0.0132(12) -0.0124(10) -0.0050(11)
S5 0.0843(18) 0.0790(18) 0.0756(17) -0.0008(13) -0.0413(14) -0.0114(14)
S6 0.0699(14) 0.0599(13) 0.0397(11) 0.0020(9) -0.0060(10) 0.0016(11)
O1 0.108(7) 0.086(6) 0.166(9) -0.009(6) 0.067(7) -0.004(5)
O2 0.110(6) 0.083(5) 0.068(5) -0.007(4) 0.031(4) -0.012(4)
O3 0.204(13) 0.133(10) 0.159(11) -0.028(8) -0.012(9) -0.009(9)
O4 0.264(16) 0.127(10) 0.175(12) -0.055(8) -0.022(11) -0.031(10)
O5 0.088(6) 0.222(12) 0.129(8) -0.014(8) -0.018(6) -0.041(7)
O6 0.086(8) 0.184(13) 0.325(18) -0.032(12) 0.004(9) 0.024(8)
O7 0.49(3) 0.39(2) 0.055(7) 0.068(10) -0.048(11) -0.23(2)
O8 0.119(8) 0.208(13) 0.235(13) -0.011(10) 0.087(9) -0.072(9)
O9 0.238(14) 0.248(16) 0.097(8) -0.027(8) 0.079(9) -0.025(12)
O10 0.209(18) 0.59(4) 0.30(2) 0.22(3) -0.126(16) 0.04(2)
O11 0.222(16) 0.219(16) 0.44(3) -0.214(18) 0.189(18) -0.129(13)
N1 0.048(4) 0.041(3) 0.036(3) 0.006(3) -0.003(3) -0.001(3)
N2 0.043(4) 0.047(4) 0.057(4) 0.000(3) -0.005(3) -0.003(3)
N3 0.034(3) 0.040(3) 0.059(4) 0.002(3) 0.005(3) -0.004(3)
N4 0.053(4) 0.041(3) 0.033(3) 0.005(3) 0.006(3) 0.001(3)
N5 0.060(4) 0.040(3) 0.036(3) 0.000(3) 0.003(3) 0.006(3)
N6 0.043(4) 0.056(4) 0.042(4) 0.004(3) -0.005(3) 0.002(3)
C1 0.049(4) 0.041(4) 0.042(4) 0.007(3) -0.004(3) -0.001(3)
C2 0.052(5) 0.051(5) 0.047(5) 0.001(4) 0.001(4) 0.003(4)
C3 0.054(5) 0.068(6) 0.056(5) 0.002(4) 0.005(4) 0.013(4)
C4 0.046(4) 0.042(4) 0.047(4) -0.004(3) -0.005(3) 0.003(3)
C5 0.038(4) 0.041(4) 0.051(5) 0.004(3) -0.008(3) 0.001(3)
C6 0.062(5) 0.054(5) 0.055(5) 0.003(4) -0.018(4) -0.002(4)
C7 0.075(6) 0.084(7) 0.036(5) 0.002(4) -0.017(4) -0.001(5)
C8 0.078(7) 0.083(7) 0.040(5) 0.003(4) 0.003(4) 0.001(5)
C9 0.052(5) 0.057(5) 0.053(5) 0.016(4) 0.000(4) -0.002(4)
C10 0.047(4) 0.040(4) 0.048(4) 0.005(3) -0.007(3) -0.002(3)
C11 0.068(6) 0.051(5) 0.042(4) -0.008(4) -0.005(4) 0.004(4)
C12 0.080(7) 0.057(5) 0.065(6) -0.017(4) -0.011(5) 0.012(5)
C13 0.063(5) 0.052(5) 0.051(5) -0.006(4) -0.013(4) 0.001(4)
C14 0.051(5) 0.055(5) 0.057(5) 0.006(4) -0.016(4) -0.001(4)
C15 0.068(7) 0.105(8) 0.070(7) -0.006(6) -0.023(5) 0.022(6)
C16 0.050(6) 0.115(10) 0.113(10) 0.003(8) -0.010(6) 0.020(6)
C17 0.051(5) 0.083(7) 0.062(6) 0.003(5) 0.007(4) 0.009(5)
C18 0.049(5) 0.059(5) 0.048(5) 0.001(4) 0.004(4) 0.000(4)
C19 0.047(4) 0.037(4) 0.039(4) 0.001(3) -0.001(3) -0.009(3)
C20 0.052(5) 0.044(4) 0.049(5) 0.000(3) 0.008(4) -0.006(4)
C21 0.073(6) 0.060(5) 0.039(4) -0.015(4) -0.002(4) -0.010(4)
C22 0.048(5) 0.043(4) 0.051(5) 0.008(3) -0.009(4) -0.009(3)
C23 0.037(4) 0.043(4) 0.064(5) 0.004(4) -0.012(4) -0.003(3)
C24 0.045(5) 0.057(6) 0.104(8) 0.004(5) -0.024(5) -0.010(4)
C25 0.029(5) 0.080(7) 0.145(11) -0.004(7) -0.007(6) -0.001(5)
C26 0.032(4) 0.079(7) 0.104(8) -0.006(6) 0.019(5) 0.002(4)
C27 0.046(5) 0.056(5) 0.071(6) -0.003(4) 0.014(4) 0.003(4)
C28 0.035(4) 0.035(4) 0.048(4) -0.003(3) -0.003(3) 0.005(3)
C29 0.040(4) 0.048(4) 0.046(4) -0.005(3) 0.005(3) -0.002(3)
C30 0.042(5) 0.073(6) 0.060(5) -0.006(4) 0.000(4) -0.007(4)
C31 0.048(4) 0.042(4) 0.043(4) -0.006(3) -0.003(3) 0.000(3)
C32 0.057(5) 0.041(4) 0.051(5) -0.002(3) -0.006(4) 0.004(4)
C33 0.075(6) 0.065(6) 0.043(5) 0.003(4) -0.005(4) 0.008(5)
C34 0.112(9) 0.072(7) 0.043(5) 0.001(5) 0.002(6) 0.010(6)
C35 0.106(9) 0.070(6) 0.045(5) 0.009(4) 0.028(5) 0.002(6)
C36 0.072(6) 0.050(5) 0.050(5) -0.001(4) 0.024(4) 0.002(4)
C37 0.048(4) 0.035(4) 0.050(5) -0.001(3) -0.010(3) 0.005(3)
C38 0.050(5) 0.050(5) 0.061(5) -0.004(4) -0.006(4) -0.005(4)
C39 0.071(6) 0.062(6) 0.089(7) 0.002(5) -0.031(5) -0.024(5)
C40 0.059(5) 0.045(5) 0.057(5) 0.001(4) -0.017(4) 0.003(4)
C41 0.066(5) 0.047(5) 0.041(4) 0.000(3) -0.012(4) 0.004(4)
C42 0.112(9) 0.078(7) 0.050(6) 0.022(5) -0.024(5) -0.001(6)
C43 0.110(9) 0.090(8) 0.041(5) 0.020(5) -0.002(5) 0.004(7)
C44 0.110(9) 0.064(6) 0.058(6) 0.019(5) 0.015(6) 0.002(6)
C45 0.059(5) 0.064(6) 0.047(5) 0.004(4) -0.003(4) -0.001(4)
C46 0.041(4) 0.033(4) 0.045(4) 0.003(3) 0.000(3) -0.001(3)
C47 0.040(4) 0.040(4) 0.044(4) -0.005(3) 0.000(3) 0.003(3)
C48 0.060(5) 0.062(5) 0.047(5) 0.004(4) 0.015(4) 0.004(4)
C49 0.053(5) 0.040(4) 0.037(4) 0.000(3) -0.004(3) 0.001(3)
C50 0.045(4) 0.035(4) 0.053(5) 0.000(3) -0.002(3) -0.003(3)
C51 0.048(5) 0.075(6) 0.067(6) 0.011(5) -0.020(4) -0.002(4)
C52 0.044(5) 0.101(8) 0.104(9) 0.009(7) -0.015(5) 0.000(5)
C53 0.050(6) 0.160(13) 0.092(9) 0.039(8) 0.008(6) -0.011(7)
C54 0.047(5) 0.118(9) 0.057(6) 0.031(6) 0.007(4) -0.004(5)
C55 0.101(8) 0.056(6) 0.060(6) -0.005(5) 0.031(6) -0.003(5)
C56 0.141(12) 0.139(12) 0.066(7) -0.012(7) 0.046(8) 0.014(9)
C57 0.113(10) 0.092(9) 0.099(9) -0.008(7) -0.005(7) 0.025(8)
C58 0.095(13) 0.082(11) 0.41(4) 0.106(18) 0.115(19) 0.026(10)
C59 0.22(2) 0.122(16) 0.73(6) 0.00(3) 0.34(4) 0.011(16)
C60 0.120(17) 0.25(3) 0.43(5) 0.20(3) -0.09(2) -0.041(18)
C61 0.120(12) 0.104(11) 0.105(11) -0.015(9) -0.038(9) -0.001(9)
C62 0.24(2) 0.32(3) 0.154(18) 0.083(19) -0.029(16) -0.15(2)
C63 0.173(17) 0.192(19) 0.150(16) -0.054(14) -0.017(13) 0.078(15)

loop_
_atom_type_symbol
_atom_type_description
_atom_type_scat_dispersion_real
_atom_type_scat_dispersion_imag
_atom_type_scat_source
Pt Pt -1.7033 8.3905 'International Tables Vol C Tables 4.2.6.8 and 6.1.1.4'
Ag Ag -0.8971 1.1015 'International Tables Vol C Tables 4.2.6.8 and 6.1.1.4'
Cl Cl 0.1484 0.1585 'International Tables Vol C Tables 4.2.6.8 and 6.1.1.4'
S S 0.1246 0.1234 'International Tables Vol C Tables 4.2.6.8 and 6.1.1.4'
C C 0.0033 0.0016 'International Tables Vol C Tables 4.2.6.8 and 6.1.1.4'
H H 0.0000 0.0000 'International Tables Vol C Tables 4.2.6.8 and 6.1.1.4'
O O 0.0106 0.0060 'International Tables Vol C Tables 4.2.6.8 and 6.1.1.4'
N N 0.0061 0.0033 'International Tables Vol C Tables 4.2.6.8 and 6.1.1.4'

loop_
_geom_angle_atom_site_label_1
_geom_angle_atom_site_label_2
_geom_angle_atom_site_label_3
_geom_angle
C10 Pt1 C1 99.5(3)
C10 Pt1 N2 80.2(3)
C1 Pt1 N2 175.7(3)
C10 Pt1 N1 167.9(3)
C1 Pt1 N1 79.6(3)
N2 Pt1 N1 101.7(2)
C10 Pt1 Ag1 75.7(2)
C1 Pt1 Ag1 71.2(2)
N2 Pt1 Ag1 112.77(17)
N1 Pt1 Ag1 92.69(15)
C19 Pt2 C28 100.8(3)
C19 Pt2 N3 79.9(3)
C28 Pt2 N3 168.5(3)
C19 Pt2 N4 168.4(3)
C28 Pt2 N4 79.8(3)
N3 Pt2 N4 101.9(2)
C19 Pt2 Ag1 81.8(2)
C28 Pt2 Ag1 58.79(19)
N3 Pt2 Ag1 132.27(16)
N4 Pt2 Ag1 88.72(16)
C19 Pt2 Ag2 61.6(2)
C28 Pt2 Ag2 77.7(2)
N3 Pt2 Ag2 92.74(16)
N4 Pt2 Ag2 129.36(16)
Ag1 Pt2 Ag2 115.97(2)
C37 Pt3 C46 99.8(3)
C37 Pt3 N5 80.1(3)
C46 Pt3 N5 174.2(3)
C37 Pt3 N6 168.7(3)
C46 Pt3 N6 79.7(3)
N5 Pt3 N6 101.6(2)
C37 Pt3 Ag2 77.4(2)
C46 Pt3 Ag2 62.4(2)
N5 Pt3 Ag2 122.99(16)
N6 Pt3 Ag2 92.62(17)
C28 Ag1 O1 100.5(3)
C28 Ag1 Pt1 167.85(17)
O1 Ag1 Pt1 86.4(2)
C28 Ag1 Pt2 44.77(16)
O1 Ag1 Pt2 130.6(2)
Pt1 Ag1 Pt2 135.53(3)
O2 Ag2 C46 129.6(2)
O2 Ag2 C19 91.7(2)
C46 Ag2 C19 137.4(2)
O2 Ag2 Pt3 94.67(17)
C46 Ag2 Pt3 44.51(15)
C19 Ag2 Pt3 159.85(17)
O2 Ag2 Pt2 123.19(18)
C46 Ag2 Pt2 96.80(16)
C19 Ag2 Pt2 43.58(15)
Pt3 Ag2 Pt2 140.19(2)
O7 Cl1 O6 117.5(13)
O7 Cl1 O5 112.5(9)
O6 Cl1 O5 105.1(8)
O7 Cl1 O4 110.6(10)
O6 Cl1 O4 100.8(9)
O5 Cl1 O4 109.5(8)
O10 Cl2 O9 101.1(13)
O10 Cl2 O11 112.5(15)
O9 Cl2 O11 107.9(10)
O10 Cl2 O8 111.6(12)
O9 Cl2 O8 114.6(9)
O11 Cl2 O8 109.0(8)
C3 S1 C4 90.6(4)
C12 S2 C13 90.8(4)
C21 S3 C22 91.1(4)
C31 S4 C30 91.2(4)
C39 S5 C40 89.9(4)
C48 S6 C49 91.2(4)
C58 O1 Ag1 124.9(16)
C55 O2 Ag2 125.2(7)
C9 N1 C5 118.1(6)
C9 N1 Pt1 128.1(5)
C5 N1 Pt1 113.3(5)
C18 N2 C14 117.4(7)
C18 N2 Pt1 129.7(5)
C14 N2 Pt1 112.7(5)
C27 N3 C23 119.5(7)
C27 N3 Pt2 126.4(6)
C23 N3 Pt2 113.7(5)
C36 N4 C32 119.6(7)
C36 N4 Pt2 127.1(6)
C32 N4 Pt2 113.2(5)
C45 N5 C41 117.6(7)
C45 N5 Pt3 128.8(5)
C41 N5 Pt3 113.3(5)
C54 N6 C50 118.0(7)
C54 N6 Pt3 128.3(6)
C50 N6 Pt3 112.8(5)
C4 C1 C2 110.1(7)
C4 C1 Pt1 112.9(6)
C2 C1 Pt1 136.4(6)
C3 C2 C1 113.7(7)
C2 C3 S1 112.6(6)
C1 C4 C5 121.4(7)
C1 C4 S1 113.0(6)
C5 C4 S1 125.5(6)
N1 C5 C6 119.9(7)
N1 C5 C4 112.1(6)
C6 C5 C4 127.9(7)
C7 C6 C5 120.3(8)
C8 C7 C6 119.4(8)
C7 C8 C9 119.1(8)
N1 C9 C8 123.1(8)
C13 C10 C11 109.5(7)
C13 C10 Pt1 113.1(6)
C11 C10 Pt1 137.2(6)
C12 C11 C10 113.6(8)
C11 C12 S2 112.5(7)
C10 C13 C14 120.8(7)
C10 C13 S2 113.7(6)
C14 C13 S2 125.5(6)
N2 C14 C15 121.4(8)
N2 C14 C13 112.9(7)
C15 C14 C13 125.6(8)
C14 C15 C16 119.6(9)
C17 C16 C15 118.7(9)
C18 C17 C16 118.3(9)
N2 C18 C17 124.3(8)
C22 C19 C20 110.3(7)
C22 C19 Pt2 113.4(6)
C20 C19 Pt2 134.5(6)
C22 C19 Ag2 108.2(5)
C20 C19 Ag2 103.2(5)
Pt2 C19 Ag2 74.9(2)
C21 C20 C19 112.5(7)
C20 C21 S3 113.0(6)
C19 C22 C23 119.5(7)
C19 C22 S3 113.1(6)
C23 C22 S3 127.2(6)
N3 C23 C24 120.7(8)
N3 C23 C22 113.1(6)
C24 C23 C22 126.2(8)
C25 C24 C23 119.8(9)
C26 C25 C24 118.1(8)
C25 C26 C27 120.7(9)
N3 C27 C26 121.0(9)
C31 C28 C29 109.6(6)
C31 C28 Pt2 113.4(5)
C29 C28 Pt2 134.5(5)
C31 C28 Ag1 107.1(5)
C29 C28 Ag1 104.6(5)
Pt2 C28 Ag1 76.4(2)
C30 C29 C28 113.6(7)
C29 C30 S4 112.0(6)
C28 C31 C32 119.5(7)
C28 C31 S4 113.6(6)
C32 C31 S4 126.8(6)
N4 C32 C33 120.7(8)
N4 C32 C31 113.2(7)
C33 C32 C31 126.1(8)
C34 C33 C32 119.2(9)
C33 C34 C35 120.1(9)
C34 C35 C36 118.5(9)
N4 C36 C35 121.8(9)
C40 C37 C38 110.1(7)
C40 C37 Pt3 113.1(6)
C38 C37 Pt3 136.5(6)
C39 C38 C37 112.5(8)
C38 C39 S5 114.2(7)
C37 C40 C41 120.1(7)
C37 C40 S5 113.3(6)
C41 C40 S5 126.6(6)
N5 C41 C42 121.4(8)
N5 C41 C40 113.3(7)
C42 C41 C40 125.2(8)
C43 C42 C41 119.8(9)
C42 C43 C44 118.9(9)
C45 C44 C43 117.6(9)
N5 C45 C44 124.5(9)
C49 C46 C47 110.0(6)
C49 C46 Pt3 113.0(5)
C47 C46 Pt3 135.9(5)
C49 C46 Ag2 109.4(5)
C47 C46 Ag2 101.4(4)
Pt3 C46 Ag2 73.1(2)
C48 C47 C46 113.7(7)
C47 C48 S6 112.3(6)
C46 C49 C50 120.8(7)
C46 C49 S6 112.9(6)
C50 C49 S6 126.4(6)
N6 C50 C51 120.5(7)
N6 C50 C49 113.1(6)
C51 C50 C49 126.4(7)
C52 C51 C50 120.7(9)
C51 C52 C53 119.0(9)
C52 C53 C54 118.4(9)
N6 C54 C53 123.3(9)
O2 C55 C57 121.9(10)
O2 C55 C56 121.4(12)
C57 C55 C56 116.8(11)
O1 C58 C60 123(2)
O1 C58 C59 119(3)
C60 C58 C59 118(3)
O3 C61 C63 119.0(19)
O3 C61 C62 118(2)
C63 C61 C62 123(2)

loop_
_geom_bond_atom_site_label_1
_geom_bond_atom_site_label_2
_geom_bond_distance
Pt1 C10 2.004(7)
Pt1 C1 2.009(8)
Pt1 N2 2.148(6)
Pt1 N1 2.157(6)
Pt1 Ag1 2.6746(7)
Pt2 C19 2.006(7)
Pt2 C28 2.007(7)
Pt2 N3 2.135(6)
Pt2 N4 2.142(6)
Pt2 Ag1 2.7711(7)
Pt2 Ag2 2.8083(6)
Pt3 C37 2.001(7)
Pt3 C46 2.010(7)
Pt3 N5 2.142(6)
Pt3 N6 2.157(6)
Pt3 Ag2 2.7425(6)
Ag1 C28 2.438(7)
Ag1 O1 2.532(8)
Ag2 O2 2.471(7)
Ag2 C46 2.541(7)
Ag2 C19 2.558(7)
Cl1 O7 1.255(10)
Cl1 O6 1.363(12)
Cl1 O5 1.389(9)
Cl1 O4 1.403(12)
Cl2 O10 1.290(14)
Cl2 O9 1.313(10)
Cl2 O11 1.339(15)
Cl2 O8 1.337(9)
S1 C3 1.699(9)
S1 C4 1.724(8)
S2 C12 1.703(10)
S2 C13 1.722(8)
S3 C21 1.702(9)
S3 C22 1.714(8)
S4 C31 1.719(8)
S4 C30 1.719(9)
S5 C39 1.699(10)
S5 C40 1.721(8)
S6 C48 1.706(9)
S6 C49 1.721(7)
O1 C58 1.18(2)
O2 C55 1.207(11)
O3 C61 1.213(17)
N1 C9 1.339(10)
N1 C5 1.371(9)
N2 C18 1.333(10)
N2 C14 1.371(10)
N3 C27 1.341(10)
N3 C23 1.350(10)
N4 C36 1.332(9)
N4 C32 1.357(10)
N5 C45 1.336(10)
N5 C41 1.347(10)
N6 C54 1.325(10)
N6 C50 1.369(9)
C1 C4 1.375(10)
C1 C2 1.416(11)
C2 C3 1.355(11)
C4 C5 1.429(10)
C5 C6 1.381(10)
C6 C7 1.367(13)
C7 C8 1.356(13)
C8 C9 1.364(11)
C10 C13 1.373(11)
C10 C11 1.434(11)
C11 C12 1.360(11)
C13 C14 1.435(12)
C14 C15 1.373(12)
C15 C16 1.391(15)
C16 C17 1.386(14)
C17 C18 1.362(11)
C19 C22 1.376(10)
C19 C20 1.441(10)
C20 C21 1.360(10)
C22 C23 1.449(11)
C23 C24 1.389(11)
C24 C25 1.378(15)
C25 C26 1.372(15)
C26 C27 1.374(12)
C28 C31 1.371(10)
C28 C29 1.455(10)
C29 C30 1.353(10)
C31 C32 1.450(11)
C32 C33 1.388(11)
C33 C34 1.368(14)
C34 C35 1.375(15)
C35 C36 1.390(12)
C37 C40 1.376(10)
C37 C38 1.429(11)
C38 C39 1.342(11)
C40 C41 1.444(12)
C41 C42 1.411(11)
C42 C43 1.352(15)
C43 C44 1.418(15)
C44 C45 1.369(12)
C46 C49 1.379(10)
C46 C47 1.430(10)
C47 C48 1.354(10)
C49 C50 1.423(10)
C50 C51 1.392(11)
C51 C52 1.354(13)
C52 C53 1.381(15)
C53 C54 1.393(13)
C55 C57 1.455(16)
C55 C56 1.483(14)
C58 C60 1.46(4)
C58 C59 1.51(3)
C61 C63 1.41(2)
C61 C62 1.43(2)
